data_7002049
loop_
_publ_author_name
'Abdellah, Ibrahim'
'Debono, Nathalie'
'Canac, Yves'
'Duhayon, Carine'
'Chauvin, Remi'

_publ_section_title
;
 Atropochiral (C,C)-chelating NHC-ylide ligands: synthesis and
 resolution of palladium(ii) complexes thereof
;
_journal_issue 35
_journal_name_full 'Dalton Transactions'
_journal_page_first 7196
_journal_paper_doi 10.1039/b907019b
_journal_year 2009
_chemical_absolute_configuration ad
_chemical_formula_moiety 'C41 H39 N3 P Pd, C F3 O3 S, (H2 O)'
_chemical_formula_sum 'C42 H41 F3 N3 O4 P Pd S'
_chemical_formula_weight 878.24
_space_group_IT_number 19
_symmetry_cell_setting orthorhombic
_symmetry_space_group_name_Hall 'P 2ac 2ab'
_symmetry_space_group_name_H-M 'P 21 21 21'
_atom_sites_solution_hydrogens geom
_atom_sites_solution_primary direct
_audit_creation_date 08-05-23
_audit_creation_method CRYSTALS_ver_12.85
_cell_angle_alpha 90
_cell_angle_beta 90
_cell_angle_gamma 90
_cell_formula_units_Z 4
_cell_length_a 12.4645(4)
_cell_length_b 15.7229(4)
_cell_length_c 20.4721(6)
_cell_measurement_reflns_used 9855
_cell_measurement_temperature 180
_cell_measurement_theta_max 34
_cell_measurement_theta_min 2
_cell_volume 4012.1(2)
_computing_cell_refinement 'Bruker SMART'
_computing_data_collection 'Bruker SMART'
_computing_data_reduction 'Bruker SAINT'
_computing_molecular_graphics 'CAMERON (Watkin et al., 1996)'
_computing_publication_material 'CRYSTALS (Betteridge et al., 2003)'
_computing_structure_refinement 'CRYSTALS (Betteridge et al., 2003)'
_computing_structure_solution 'SIR92 (Altomare et al., 1994)'
_diffrn_ambient_temperature 180
_diffrn_measured_fraction_theta_full 0.997
_diffrn_measured_fraction_theta_max 0.943
_diffrn_measurement_device 'Bruker apex2'
_diffrn_measurement_device_type Serial
_diffrn_measurement_method '\f & \w scans'
_diffrn_radiation_monochromator graphite
_diffrn_radiation_type 'Mo K\a'
_diffrn_radiation_wavelength 0.71073
_diffrn_reflns_av_R_equivalents 0.020
_diffrn_reflns_limit_h_max 20
_diffrn_reflns_limit_h_min -20
_diffrn_reflns_limit_k_max 25
_diffrn_reflns_limit_k_min -25
_diffrn_reflns_limit_l_max 33
_diffrn_reflns_limit_l_min -33
_diffrn_reflns_number 37731
_diffrn_reflns_theta_full 33.270
_diffrn_reflns_theta_max 35.021
_diffrn_reflns_theta_min 1.633
_diffrn_standards_number 0
_exptl_absorpt_coefficient_mu 0.613
_exptl_absorpt_correction_T_max 0.94
_exptl_absorpt_correction_T_min 0.91
_exptl_absorpt_correction_type multi-scan
_exptl_absorpt_process_details 'Blessing, acta cryst. (1995), a51, 33-38'
_exptl_crystal_colour colorless
_exptl_crystal_density_diffrn 1.451
_exptl_crystal_density_method 'not measured'
_exptl_crystal_description stick
_exptl_crystal_F_000 1792
_exptl_crystal_size_max 0.40
_exptl_crystal_size_mid 0.15
_exptl_crystal_size_min 0.10
_refine_diff_density_max 4.64
_refine_diff_density_min -1.45
_refine_ls_abs_structure_details 'Flack (1983), 7053 Friedel-pairs'
_refine_ls_abs_structure_Flack 0.00(3)
_refine_ls_extinction_method None
_refine_ls_goodness_of_fit_ref 1.0550
_refine_ls_hydrogen_treatment constr
_refine_ls_matrix_type full
_refine_ls_number_parameters 505
_refine_ls_number_reflns 13663
_refine_ls_number_restraints 0
_refine_ls_R_factor_all 0.0441
_refine_ls_R_factor_gt 0.0381
_refine_ls_shift/su_max 0.001727
_refine_ls_structure_factor_coef F
_refine_ls_weighting_details
;
Method, part 1, Chebychev polynomial, (Watkin, 1994, Prince, 1982)
[weight] = 1.0/[A~0~*T~0~(x)+A~1~*T~1~(x) ... +A~n-1~]*T~n-1~(x)]
where A~i~ are the Chebychev coefficients listed below and x= Fcalc/Fmax
Method = Robust Weighting (Prince, 1982)
W = [weight] * [1-(deltaF/6*sigmaF)^2^]^2^
A~i~ are:
1.01 0.140 0.655
;
_refine_ls_weighting_scheme calc
_refine_ls_wR_factor_all 0.0445
_refine_ls_wR_factor_gt 0.0410
_refine_ls_wR_factor_ref 0.0400
_reflns_limit_h_max 20
_reflns_limit_h_min -19
_reflns_limit_k_max 24
_reflns_limit_k_min 0
_reflns_limit_l_max 32
_reflns_limit_l_min 0
_reflns_number_gt 14510
_reflns_number_total 16125
_reflns_threshold_expression I>2.0\s(I)
_oxford_refine_ls_r_factor_ref 0.0363
_oxford_reflns_number_all 16125
_oxford_reflns_threshold_expression_ref I>3.0\s(I)
_cod_data_source_file b907019b.txt
_cod_data_source_block CifYC190508
_cod_depositor_comments
;
The following automatic conversions were performed:
'_symmetry_cell_setting' value 'Orthorhombic' changed to 'orthorhombic'
according to '/home/saulius/struct/CIF-dictionaries/cif_core.dic'
dictionary named 'cif_core.dic' version 2.4.1 from 2010-06-29.

Automatic conversion script
Id: cif_fix_enum 1527 2010-12-29 10:47:43Z saulius 
;
_cod_original_sg_symbol_H-M 'P 21 21 21 '
_cod_original_formula_sum 'C42 H41 F3 N3 O4 P1 Pd1 S1'
_cod_database_code 7002049

loop_
_symmetry_equiv_pos_as_xyz
x,y,z
x+1/2,-y+1/2,-z
-x,y+1/2,-z+1/2
-x+1/2,-y,z+1/2

loop_
_atom_site_label
_atom_site_type_symbol
_atom_site_fract_x
_atom_site_fract_y
_atom_site_fract_z
_atom_site_U_iso_or_equiv
_atom_site_occupancy
_atom_site_adp_type
_atom_site_refinement_flags_posn
_atom_site_refinement_flags_adp
_atom_site_refinement_flags_occupancy
_atom_site_disorder_assembly
_atom_site_disorder_group
_oxford_atom_site_special_shape
_atom_site_attached_hydrogens
Pd1 Pd 0.757267(10) 0.370979(8) 0.202438(6) 0.0187 1.0000 Uani . . . . . . .
P1 P 0.68164(4) 0.50708(4) 0.31386(3) 0.0249 1.0000 Uani . . . . . . .
C1 C 0.83246(15) 0.47929(12) 0.19276(9) 0.0208 1.0000 Uani . . . . . . .
C2 C 0.93221(15) 0.59874(12) 0.20818(11) 0.0219 1.0000 Uani . . . . . . .
C3 C 0.99261(19) 0.66567(14) 0.23300(11) 0.0268 1.0000 Uani . . . . . . .
C4 C 1.0111(2) 0.73366(15) 0.19137(13) 0.0332 1.0000 Uani . . . . . . .
C5 C 0.9705(2) 0.73469(15) 0.12752(14) 0.0344 1.0000 Uani . . . . . . .
C6 C 0.9095(2) 0.66833(15) 0.10298(12) 0.0300 1.0000 Uani . . . . . . .
C7 C 0.89078(17) 0.60046(13) 0.14508(10) 0.0232 1.0000 Uani . . . . . . .
C8 C 0.7669(2) 0.50730(15) 0.07996(10) 0.0305 1.0000 Uani . . . . . . .
C9 C 0.90708(14) 0.49913(12) 0.30312(10) 0.0204 1.0000 Uani . . . . . . .
C10 C 1.01252(16) 0.48253(13) 0.32654(10) 0.0218 1.0000 Uani . . . . . . .
C11 C 1.10535(17) 0.48475(14) 0.28577(10) 0.0256 1.0000 Uani . . . . . . .
C12 C 1.20457(18) 0.46801(16) 0.31133(13) 0.0320 1.0000 Uani . . . . . . .
C13 C 1.2164(2) 0.44859(17) 0.37836(14) 0.0361 1.0000 Uani . . . . . . .
C14 C 1.1293(2) 0.44422(15) 0.41864(13) 0.0316 1.0000 Uani . . . . . . .
C15 C 1.02504(19) 0.46110(13) 0.39365(11) 0.0250 1.0000 Uani . . . . . . .
C16 C 0.9339(2) 0.45555(16) 0.43411(11) 0.0303 1.0000 Uani . . . . . . .
C17 C 0.8332(2) 0.47017(16) 0.40961(11) 0.0283 1.0000 Uani . . . . . . .
C18 C 0.81771(17) 0.49295(14) 0.34348(10) 0.0237 1.0000 Uani . . . . . . .
C19 C 0.60351(19) 0.52783(19) 0.38705(12) 0.0343 1.0000 Uani . . . . . . .
C20 C 0.6118(3) 0.60431(19) 0.42116(13) 0.0426 1.0000 Uani . . . . . . .
C21 C 0.5523(3) 0.6157(2) 0.47828(13) 0.0525 1.0000 Uani . . . . . . .
C22 C 0.4854(3) 0.5526(3) 0.50107(15) 0.0578 1.0000 Uani . . . . . . .
C23 C 0.4784(3) 0.4758(4) 0.46848(17) 0.0677 1.0000 Uani . . . . . . .
C24 C 0.5371(3) 0.4629(3) 0.41137(17) 0.0572 1.0000 Uani . . . . . . .
C25 C 0.67531(18) 0.60141(15) 0.26475(12) 0.0279 1.0000 Uani . . . . . . .
C26 C 0.6086(2) 0.60246(17) 0.20974(14) 0.0338 1.0000 Uani . . . . . . .
C27 C 0.6018(3) 0.6760(2) 0.17166(15) 0.0425 1.0000 Uani . . . . . . .
C28 C 0.6608(3) 0.7476(2) 0.18901(17) 0.0453 1.0000 Uani . . . . . . .
C29 C 0.7259(2) 0.74687(18) 0.24366(16) 0.0418 1.0000 Uani . . . . . . .
C30 C 0.7337(2) 0.67438(16) 0.28121(13) 0.0350 1.0000 Uani . . . . . . .
C31 C 0.63996(18) 0.41739(15) 0.27102(12) 0.0273 1.0000 Uani . . . . . . .
C32 C 0.7090(2) 0.19112(16) 0.24458(13) 0.0346 1.0000 Uani . . . . . . .
C33 C 0.55930(19) 0.25629(17) 0.19130(15) 0.0369 1.0000 Uani . . . . . . .
C34 C 0.71857(19) 0.21557(14) 0.12748(11) 0.0277 1.0000 Uani . . . . . . .
C35 C 0.6651(2) 0.25681(18) 0.06835(13) 0.0364 1.0000 Uani . . . . . . .
C36 C 0.87275(16) 0.31076(12) 0.15085(9) 0.0212 1.0000 Uani . . . . . . .
C37 C 0.98178(17) 0.32966(15) 0.14553(10) 0.0251 1.0000 Uani . . . . . . .
C38 C 1.05291(18) 0.27385(17) 0.11436(12) 0.0307 1.0000 Uani . . . . . . .
C39 C 1.0163(2) 0.19788(17) 0.08900(13) 0.0338 1.0000 Uani . . . . . . .
C40 C 0.9087(2) 0.17675(15) 0.09427(12) 0.0312 1.0000 Uani . . . . . . .
C41 C 0.83777(18) 0.23280(13) 0.12452(10) 0.0236 1.0000 Uani . . . . . . .
C42 C 0.6480(3) 0.9092(2) 0.42077(17) 0.0472 1.0000 Uani . . . . . . .
N1 N 0.83074(15) 0.52644(11) 0.13765(8) 0.0215 1.0000 Uani . . . . . . .
N2 N 0.89492(13) 0.52277(11) 0.23612(8) 0.0193 1.0000 Uani . . . . . . .
N3 N 0.67738(15) 0.25057(11) 0.19158(9) 0.0252 1.0000 Uani . . . . . . .
S1 S 0.66146(9) 0.99911(7) 0.36595(4) 0.0568 1.0000 Uani . . . . . . .
F1 F 0.6717(2) 0.83642(16) 0.39232(16) 0.0764 1.0000 Uani . . . . . . .
F2 F 0.5473(2) 0.9032(2) 0.44227(14) 0.0746 1.0000 Uani . . . . . . .
F3 F 0.7143(2) 0.91901(18) 0.47172(10) 0.0634 1.0000 Uani . . . . . . .
O1 O 0.6142(4) 1.06700(19) 0.4029(2) 0.0883 1.0000 Uani . . . . . . .
O2 O 0.6002(2) 0.9747(2) 0.30909(12) 0.0609 1.0000 Uani . . . . . . .
O3 O 0.7763(3) 1.0022(5) 0.35793(19) 0.1301 1.0000 Uani . . . . . . .
O4 O 0.7527(10) 0.2374(5) 0.4457(5) 0.1098 0.5000 Uani . . . . . . .
O5 O 0.6452(5) 0.2415(4) 0.4346(4) 0.0702 0.5000 Uani . . . . . . .
H31 H 1.0187 0.6653 0.2762 0.0329 1.0000 Uiso R . . . . . .
H41 H 1.0505 0.7779 0.2073 0.0407 1.0000 Uiso R . . . . . .
H51 H 0.9847 0.7816 0.1002 0.0429 1.0000 Uiso R . . . . . .
H61 H 0.8806 0.6671 0.0611 0.0362 1.0000 Uiso R . . . . . .
H81 H 0.7908 0.5401 0.0436 0.0489 1.0000 Uiso R . . . . . .
H82 H 0.7771 0.4493 0.0709 0.0489 1.0000 Uiso R . . . . . .
H83 H 0.6935 0.5162 0.0887 0.0482 1.0000 Uiso R . . . . . .
H111 H 1.0985 0.4965 0.2420 0.0308 1.0000 Uiso R . . . . . .
H121 H 1.2666 0.4702 0.2854 0.0388 1.0000 Uiso R . . . . . .
H131 H 1.2844 0.4384 0.3959 0.0422 1.0000 Uiso R . . . . . .
H141 H 1.1366 0.4307 0.4619 0.0388 1.0000 Uiso R . . . . . .
H161 H 0.9445 0.4414 0.4772 0.0364 1.0000 Uiso R . . . . . .
H171 H 0.7750 0.4667 0.4358 0.0336 1.0000 Uiso R . . . . . .
H201 H 0.6558 0.6482 0.4052 0.0526 1.0000 Uiso R . . . . . .
H211 H 0.5579 0.6648 0.5013 0.0655 1.0000 Uiso R . . . . . .
H221 H 0.4447 0.5608 0.5371 0.0698 1.0000 Uiso R . . . . . .
H231 H 0.4342 0.4336 0.4840 0.0783 1.0000 Uiso R . . . . . .
H241 H 0.5342 0.4120 0.3892 0.0684 1.0000 Uiso R . . . . . .
H261 H 0.5701 0.5543 0.1995 0.0425 1.0000 Uiso R . . . . . .
H271 H 0.5577 0.6792 0.1352 0.0521 1.0000 Uiso R . . . . . .
H281 H 0.6557 0.7959 0.1654 0.0565 1.0000 Uiso R . . . . . .
H291 H 0.7647 0.7929 0.2558 0.0502 1.0000 Uiso R . . . . . .
H301 H 0.7768 0.6740 0.3184 0.0432 1.0000 Uiso R . . . . . .
H311 H 0.5732 0.4310 0.2509 0.0334 1.0000 Uiso R . . . . . .
H313 H 0.6292 0.3729 0.3020 0.0342 1.0000 Uiso R . . . . . .
H321 H 0.7866 0.1860 0.2439 0.0510 1.0000 Uiso R . . . . . .
H322 H 0.6865 0.2179 0.2850 0.0507 1.0000 Uiso R . . . . . .
H323 H 0.6737 0.1370 0.2371 0.0506 1.0000 Uiso R . . . . . .
H331 H 0.5361 0.2953 0.1593 0.0547 1.0000 Uiso R . . . . . .
H332 H 0.5340 0.2727 0.2340 0.0546 1.0000 Uiso R . . . . . .
H333 H 0.5308 0.2018 0.1803 0.0547 1.0000 Uiso R . . . . . .
H341 H 0.7052 0.1539 0.1274 0.0339 1.0000 Uiso R . . . . . .
H351 H 0.5910 0.2412 0.0694 0.0556 1.0000 Uiso R . . . . . .
H352 H 0.6729 0.3189 0.0694 0.0547 1.0000 Uiso R . . . . . .
H353 H 0.6958 0.2350 0.0272 0.0551 1.0000 Uiso R . . . . . .
H371 H 1.0095 0.3805 0.1632 0.0303 1.0000 Uiso R . . . . . .
H381 H 1.1265 0.2866 0.1107 0.0378 1.0000 Uiso R . . . . . .
H391 H 1.0652 0.1602 0.0691 0.0430 1.0000 Uiso R . . . . . .
H401 H 0.8834 0.1248 0.0787 0.0387 1.0000 Uiso R . . . . . .

loop_
_atom_site_aniso_label
_atom_site_aniso_U_11
_atom_site_aniso_U_22
_atom_site_aniso_U_33
_atom_site_aniso_U_23
_atom_site_aniso_U_13
_atom_site_aniso_U_12
Pd1 0.01806(5) 0.02002(5) 0.01806(5) -0.00279(4) 0.00061(5) -0.00077(5)
P1 0.0213(2) 0.0299(2) 0.0236(2) -0.00814(19) 0.00293(16) 0.00171(18)
C1 0.0212(7) 0.0216(7) 0.0196(8) -0.0040(6) 0.0002(6) 0.0015(6)
C2 0.0249(7) 0.0206(7) 0.0202(8) -0.0020(7) 0.0015(7) -0.0018(6)
C3 0.0305(10) 0.0265(9) 0.0234(9) -0.0034(7) -0.0017(7) -0.0064(7)
C4 0.0401(11) 0.0256(9) 0.0341(12) -0.0013(8) -0.0009(9) -0.0105(8)
C5 0.0421(13) 0.0243(10) 0.0369(12) 0.0044(8) 0.0028(10) -0.0043(9)
C6 0.0362(11) 0.0266(10) 0.0271(10) 0.0028(8) -0.0022(8) -0.0023(8)
C7 0.0259(8) 0.0220(8) 0.0218(8) -0.0021(6) 0.0000(6) -0.0005(6)
C8 0.0372(11) 0.0334(9) 0.0209(8) -0.0035(7) -0.0073(8) -0.0027(8)
C9 0.0209(7) 0.0217(7) 0.0185(7) -0.0028(6) -0.0002(6) -0.0003(5)
C10 0.0235(8) 0.0216(8) 0.0204(8) -0.0032(6) -0.0012(6) -0.0011(6)
C11 0.0248(8) 0.0269(9) 0.0252(9) -0.0024(7) -0.0018(6) 0.0005(7)
C12 0.0225(8) 0.0350(11) 0.0383(12) -0.0013(9) -0.0008(8) 0.0020(7)
C13 0.0298(11) 0.0381(12) 0.0403(13) -0.0008(10) -0.0112(9) 0.0031(8)
C14 0.0349(11) 0.0298(10) 0.0302(11) 0.0026(8) -0.0108(9) 0.0023(8)
C15 0.0319(10) 0.0204(8) 0.0227(8) -0.0004(7) -0.0037(7) -0.0003(7)
C16 0.0403(12) 0.0290(10) 0.0215(9) 0.0020(8) -0.0014(8) 0.0018(8)
C17 0.0322(10) 0.0323(10) 0.0203(8) -0.0003(7) 0.0045(7) -0.0005(8)
C18 0.0250(8) 0.0260(9) 0.0200(8) -0.0033(7) 0.0028(7) 0.0006(7)
C19 0.0247(9) 0.0520(14) 0.0260(10) -0.0114(9) 0.0028(7) 0.0069(9)
C20 0.0615(17) 0.0402(13) 0.0262(11) -0.0035(9) 0.0020(11) 0.0247(12)
C21 0.071(2) 0.062(2) 0.0249(11) -0.0101(12) -0.0018(12) 0.0419(17)
C22 0.0335(13) 0.114(3) 0.0264(12) -0.0189(16) 0.0028(10) 0.0209(17)
C23 0.0315(14) 0.133(4) 0.0384(15) -0.028(2) 0.0145(12) -0.0252(19)
C24 0.0393(15) 0.091(3) 0.0411(16) -0.0300(17) 0.0187(12) -0.0266(16)
C25 0.0256(9) 0.0275(9) 0.0307(10) -0.0070(8) -0.0001(8) 0.0045(7)
C26 0.0328(10) 0.0347(10) 0.0338(12) -0.0059(9) -0.0034(9) 0.0046(8)
C27 0.0413(14) 0.0476(15) 0.0387(14) 0.0026(11) -0.0041(11) 0.0066(11)
C28 0.0435(14) 0.0390(13) 0.0535(18) 0.0062(12) 0.0085(12) 0.0056(11)
C29 0.0358(13) 0.0335(11) 0.0561(16) -0.0048(11) 0.0034(11) 0.0004(9)
C30 0.0310(11) 0.0323(9) 0.0416(12) -0.0103(8) -0.0025(9) -0.0005(8)
C31 0.0242(9) 0.0294(10) 0.0282(10) -0.0064(8) 0.0064(7) -0.0013(7)
C32 0.0378(12) 0.0311(11) 0.0348(12) 0.0078(9) 0.0048(9) -0.0010(9)
C33 0.0240(9) 0.0382(12) 0.0483(16) -0.0035(11) -0.0006(9) -0.0083(8)
C34 0.0340(10) 0.0212(8) 0.0280(9) -0.0040(7) -0.0023(7) -0.0045(7)
C35 0.0389(13) 0.0373(12) 0.0331(12) -0.0027(9) -0.0132(10) -0.0042(10)
C36 0.0225(8) 0.0225(8) 0.0186(7) 0.0009(6) -0.0003(6) 0.0024(6)
C37 0.0227(8) 0.0310(9) 0.0217(9) 0.0035(7) 0.0004(6) 0.0020(7)
C38 0.0249(9) 0.0403(12) 0.0269(10) 0.0084(9) 0.0049(7) 0.0114(8)
C39 0.0376(12) 0.0338(11) 0.0300(11) 0.0043(9) 0.0083(9) 0.0170(9)
C40 0.0439(12) 0.0253(9) 0.0245(10) -0.0024(7) 0.0016(8) 0.0097(8)
C41 0.0285(9) 0.0203(8) 0.0220(8) -0.0011(6) 0.0005(7) 0.0045(7)
C42 0.0513(17) 0.0462(16) 0.0440(16) -0.0006(13) -0.0042(13) 0.0042(13)
N1 0.0251(7) 0.0226(7) 0.0168(6) -0.0015(5) -0.0021(6) 0.0002(6)
N2 0.0208(7) 0.0210(7) 0.0160(6) -0.0025(5) 0.0000(5) -0.0018(5)
N3 0.0240(7) 0.0232(7) 0.0285(9) 0.0018(6) 0.0011(6) -0.0029(6)
S1 0.0687(6) 0.0629(5) 0.0387(4) 0.0130(4) -0.0041(4) -0.0092(4)
F1 0.0856(19) 0.0489(12) 0.095(2) -0.0163(13) -0.0184(16) 0.0190(12)
F2 0.0581(14) 0.0915(19) 0.0743(16) 0.0099(14) 0.0163(12) -0.0185(13)
F3 0.0635(14) 0.0872(16) 0.0396(10) 0.0080(10) -0.0153(9) 0.0064(11)
O1 0.144(4) 0.0423(14) 0.079(2) -0.0042(15) -0.026(2) 0.0133(18)
O2 0.0534(14) 0.094(2) 0.0349(11) 0.0039(12) -0.0069(9) 0.0160(14)
O3 0.057(2) 0.268(7) 0.066(2) 0.022(3) 0.0051(16) -0.064(3)
O4 0.116(7) 0.068(4) 0.146(8) -0.012(4) 0.016(7) -0.029(5)
O5 0.050(3) 0.072(4) 0.088(5) -0.028(3) 0.003(3) 0.005(3)

loop_
_atom_type_symbol
_atom_type_scat_dispersion_real
_atom_type_scat_dispersion_imag
_atom_type_scat_Cromer_Mann_a1
_atom_type_scat_Cromer_Mann_b1
_atom_type_scat_Cromer_Mann_a2
_atom_type_scat_Cromer_Mann_b2
_atom_type_scat_Cromer_Mann_a3
_atom_type_scat_Cromer_Mann_b3
_atom_type_scat_Cromer_Mann_a4
_atom_type_scat_Cromer_Mann_b4
_atom_type_scat_Cromer_Mann_c
_atom_type_scat_source
C 0.0033 0.0016 2.3100 20.8439 1.0200 10.2075 1.5886 0.5687 0.8650 51.6512 0.2156 'International Tables Vol C 4.2.6.8 and 6.1.1.4'
H 0.0000 0.0000 0.4930 10.5109 0.3229 26.1257 0.1402 3.1424 0.0408 57.7998 0.0030 'International Tables Vol C 4.2.6.8 and 6.1.1.4'
F 0.0171 0.0103 3.5392 10.2825 2.6412 4.2944 1.5170 0.2615 1.0243 26.1476 0.2776 'International Tables Vol C 4.2.6.8 and 6.1.1.4'
N 0.0061 0.0033 12.2126 0.0057 3.1322 9.8933 2.0125 28.9975 1.1663 0.5826 -11.5290 'International Tables Vol C 4.2.6.8 and 6.1.1.4'
O 0.0106 0.0060 3.0485 13.2771 2.2868 5.7011 1.5463 0.3239 0.8670 32.9089 0.2508 'International Tables Vol C 4.2.6.8 and 6.1.1.4'
P 0.1023 0.0942 6.4345 1.9067 4.1791 27.1570 1.7800 0.5260 1.4908 68.1645 1.1149 'International Tables Vol C 4.2.6.8 and 6.1.1.4'
Pd -0.9988 1.0072 19.3319 0.6987 15.5017 7.9893 5.2954 25.2052 0.6058 76.8986 5.2659 'International Tables Vol C 4.2.6.8 and 6.1.1.4'
S 0.1246 0.1234 6.9053 1.4679 5.2034 22.2151 1.4379 0.2536 1.5863 56.1720 0.8669 'International Tables Vol C 4.2.6.8 and 6.1.1.4'

loop_
_geom_angle_atom_site_label_1
_geom_angle_site_symmetry_1
_geom_angle_atom_site_label_2
_geom_angle_site_symmetry_2
_geom_angle_atom_site_label_3
_geom_angle_site_symmetry_3
_geom_angle
_geom_angle_publ_flag
C1 . Pd1 . C31 . 95.53(8) yes
C1 . Pd1 . C36 . 90.78(8) yes
C31 . Pd1 . C36 . 169.32(9) yes
C1 . Pd1 . N3 . 168.20(7) yes
C31 . Pd1 . N3 . 92.94(8) yes
C36 . Pd1 . N3 . 82.14(8) yes
C18 . P1 . C19 . 104.32(10) yes
C18 . P1 . C25 . 109.25(10) yes
C19 . P1 . C25 . 106.87(12) yes
C18 . P1 . C31 . 110.38(11) yes
C19 . P1 . C31 . 113.66(12) yes
C25 . P1 . C31 . 111.99(11) yes
Pd1 . C1 . N1 . 123.76(14) yes
Pd1 . C1 . N2 . 130.13(14) yes
N1 . C1 . N2 . 106.11(17) yes
C3 . C2 . C7 . 121.7(2) yes
C3 . C2 . N2 . 132.4(2) yes
C7 . C2 . N2 . 105.78(17) yes
C2 . C3 . C4 . 116.7(2) yes
C2 . C3 . H31 . 121.7 no
C4 . C3 . H31 . 121.6 no
C3 . C4 . C5 . 121.5(2) yes
C3 . C4 . H41 . 117.3 no
C5 . C4 . H41 . 121.2 no
C4 . C5 . C6 . 121.8(2) yes
C4 . C5 . H51 . 119.6 no
C6 . C5 . H51 . 118.5 no
C5 . C6 . C7 . 116.4(2) yes
C5 . C6 . H61 . 124.2 no
C7 . C6 . H61 . 119.3 no
C6 . C7 . C2 . 121.85(19) yes
C6 . C7 . N1 . 131.6(2) yes
C2 . C7 . N1 . 106.55(17) yes
N1 . C8 . H81 . 110.6 no
N1 . C8 . H82 . 106.6 no
H81 . C8 . H82 . 109.2 no
N1 . C8 . H83 . 110.2 no
H81 . C8 . H83 . 111.8 no
H82 . C8 . H83 . 108.3 no
C10 . C9 . C18 . 121.79(19) yes
C10 . C9 . N2 . 117.97(16) yes
C18 . C9 . N2 . 120.24(17) yes
C9 . C10 . C11 . 123.18(18) yes
C9 . C10 . C15 . 118.03(19) yes
C11 . C10 . C15 . 118.78(19) yes
C10 . C11 . C12 . 120.3(2) yes
C10 . C11 . H111 . 120.0 no
C12 . C11 . H111 . 119.7 no
C11 . C12 . C13 . 120.5(2) yes
C11 . C12 . H121 . 121.4 no
C13 . C12 . H121 . 118.1 no
C12 . C13 . C14 . 120.9(2) yes
C12 . C13 . H131 . 120.4 no
C14 . C13 . H131 . 118.7 no
C13 . C14 . C15 . 120.0(2) yes
C13 . C14 . H141 . 121.1 no
C15 . C14 . H141 . 118.9 no
C10 . C15 . C14 . 119.5(2) yes
C10 . C15 . C16 . 119.6(2) yes
C14 . C15 . C16 . 120.9(2) yes
C15 . C16 . C17 . 120.9(2) yes
C15 . C16 . H161 . 117.5 no
C17 . C16 . H161 . 121.6 no
C16 . C17 . C18 . 121.2(2) yes
C16 . C17 . H171 . 120.5 no
C18 . C17 . H171 . 118.2 no
P1 . C18 . C17 . 118.60(17) yes
P1 . C18 . C9 . 122.79(16) yes
C17 . C18 . C9 . 118.5(2) yes
P1 . C19 . C20 . 121.9(2) yes
P1 . C19 . C24 . 118.5(2) yes
C20 . C19 . C24 . 119.5(3) yes
C19 . C20 . C21 . 119.3(3) yes
C19 . C20 . H201 . 120.2 no
C21 . C20 . H201 . 120.5 no
C20 . C21 . C22 . 120.9(3) yes
C20 . C21 . H211 . 120.1 no
C22 . C21 . H211 . 119.0 no
C21 . C22 . C23 . 120.3(3) yes
C21 . C22 . H221 . 120.9 no
C23 . C22 . H221 . 118.8 no
C22 . C23 . C24 . 119.9(4) yes
C22 . C23 . H231 . 120.1 no
C24 . C23 . H231 . 120.0 no
C19 . C24 . C23 . 120.1(4) yes
C19 . C24 . H241 . 118.7 no
C23 . C24 . H241 . 121.3 no
P1 . C25 . C26 . 119.13(19) yes
P1 . C25 . C30 . 121.32(19) yes
C26 . C25 . C30 . 119.5(2) yes
C25 . C26 . C27 . 119.6(3) yes
C25 . C26 . H261 . 118.9 no
C27 . C26 . H261 . 121.5 no
C26 . C27 . C28 . 119.7(3) yes
C26 . C27 . H271 . 121.9 no
C28 . C27 . H271 . 118.4 no
C27 . C28 . C29 . 120.7(3) yes
C27 . C28 . H281 . 120.5 no
C29 . C28 . H281 . 118.8 no
C28 . C29 . C30 . 120.0(3) yes
C28 . C29 . H291 . 122.0 no
C30 . C29 . H291 . 118.0 no
C25 . C30 . C29 . 120.4(3) yes
C25 . C30 . H301 . 119.4 no
C29 . C30 . H301 . 120.2 no
P1 . C31 . Pd1 . 113.60(11) yes
P1 . C31 . H311 . 107.2 no
Pd1 . C31 . H311 . 112.8 no
P1 . C31 . H313 . 107.5 no
Pd1 . C31 . H313 . 106.3 no
H311 . C31 . H313 . 109.3 no
N3 . C32 . H321 . 107.8 no
N3 . C32 . H322 . 105.9 no
H321 . C32 . H322 . 109.6 no
N3 . C32 . H323 . 108.5 no
H321 . C32 . H323 . 112.1 no
H322 . C32 . H323 . 112.6 no
N3 . C33 . H331 . 110.4 no
N3 . C33 . H332 . 109.8 no
H331 . C33 . H332 . 110.9 no
N3 . C33 . H333 . 108.5 no
H331 . C33 . H333 . 107.8 no
H332 . C33 . H333 . 109.4 no
C35 . C34 . C41 . 108.7(2) yes
C35 . C34 . N3 . 112.7(2) yes
C41 . C34 . N3 . 107.64(17) yes
C35 . C34 . H341 . 110.1 no
C41 . C34 . H341 . 110.1 no
N3 . C34 . H341 . 107.6 no
C34 . C35 . H351 . 107.2 no
C34 . C35 . H352 . 111.2 no
H351 . C35 . H352 . 110.5 no
C34 . C35 . H353 . 111.1 no
H351 . C35 . H353 . 107.7 no
H352 . C35 . H353 . 109.0 no
Pd1 . C36 . C37 . 129.39(16) yes
Pd1 . C36 . C41 . 112.79(15) yes
C37 . C36 . C41 . 117.20(19) yes
C36 . C37 . C38 . 121.2(2) yes
C36 . C37 . H371 . 120.5 no
C38 . C37 . H371 . 118.3 no
C37 . C38 . C39 . 120.3(2) yes
C37 . C38 . H381 . 121.3 no
C39 . C38 . H381 . 118.4 no
C38 . C39 . C40 . 119.9(2) yes
C38 . C39 . H391 . 119.5 no
C40 . C39 . H391 . 120.6 no
C39 . C40 . C41 . 119.8(2) yes
C39 . C40 . H401 . 120.8 no
C41 . C40 . H401 . 119.4 no
C34 . C41 . C36 . 116.43(18) yes
C34 . C41 . C40 . 121.9(2) yes
C36 . C41 . C40 . 121.6(2) yes
S1 . C42 . F1 . 112.5(3) yes
S1 . C42 . F2 . 110.2(3) yes
F1 . C42 . F2 . 107.2(3) yes
S1 . C42 . F3 . 109.6(3) yes
F1 . C42 . F3 . 107.8(3) yes
F2 . C42 . F3 . 109.4(3) yes
C8 . N1 . C7 . 123.75(18) yes
C8 . N1 . C1 . 124.97(18) yes
C7 . N1 . C1 . 111.05(16) yes
C9 . N2 . C2 . 125.26(16) yes
C9 . N2 . C1 . 123.68(16) yes
C2 . N2 . C1 . 110.50(17) yes
C34 . N3 . C32 . 108.35(18) yes
C34 . N3 . C33 . 110.95(19) yes
C32 . N3 . C33 . 107.81(19) yes
C34 . N3 . Pd1 . 104.64(12) yes
C32 . N3 . Pd1 . 110.84(15) yes
C33 . N3 . Pd1 . 114.13(15) yes
C42 . S1 . O1 . 102.5(2) yes
C42 . S1 . O2 . 104.07(18) yes
O1 . S1 . O2 . 113.9(2) yes
C42 . S1 . O3 . 100.9(3) yes
O1 . S1 . O3 . 116.3(3) yes
O2 . S1 . O3 . 116.2(2) yes

loop_
_geom_bond_atom_site_label_1
_geom_bond_site_symmetry_1
_geom_bond_atom_site_label_2
_geom_bond_site_symmetry_2
_geom_bond_distance
_geom_bond_publ_flag
Pd1 . C1 . 1.954(2) yes
Pd1 . C31 . 2.155(2) yes
Pd1 . C36 . 2.021(2) yes
Pd1 . N3 . 2.1506(17) yes
P1 . C18 . 1.815(2) yes
P1 . C19 . 1.816(2) yes
P1 . C25 . 1.794(3) yes
P1 . C31 . 1.740(2) yes
C1 . N1 . 1.350(3) yes
C1 . N2 . 1.364(2) yes
C2 . C3 . 1.390(3) yes
C2 . C7 . 1.391(3) yes
C2 . N2 . 1.404(3) yes
C3 . C4 . 1.386(3) yes
C3 . H31 . 0.941 no
C4 . C5 . 1.402(4) yes
C4 . H41 . 0.912 no
C5 . C6 . 1.385(3) yes
C5 . H51 . 0.943 no
C6 . C7 . 1.391(3) yes
C6 . H61 . 0.930 no
C7 . N1 . 1.392(3) yes
C8 . N1 . 1.455(3) yes
C8 . H81 . 0.954 no
C8 . H82 . 0.939 no
C8 . H83 . 0.943 no
C9 . C10 . 1.423(3) yes
C9 . C18 . 1.390(3) yes
C9 . N2 . 1.429(3) yes
C10 . C11 . 1.427(3) yes
C10 . C15 . 1.423(3) yes
C11 . C12 . 1.368(3) yes
C11 . H111 . 0.918 no
C12 . C13 . 1.414(4) yes
C12 . H121 . 0.939 no
C13 . C14 . 1.366(4) yes
C13 . H131 . 0.934 no
C14 . C15 . 1.421(3) yes
C14 . H141 . 0.915 no
C15 . C16 . 1.409(4) yes
C16 . C17 . 1.371(4) yes
C16 . H161 . 0.920 no
C17 . C18 . 1.414(3) yes
C17 . H171 . 0.903 no
C19 . C20 . 1.394(4) yes
C19 . C24 . 1.405(5) yes
C20 . C21 . 1.397(4) yes
C20 . H201 . 0.940 no
C21 . C22 . 1.376(6) yes
C21 . H211 . 0.907 no
C22 . C23 . 1.383(6) yes
C22 . H221 . 0.904 no
C23 . C24 . 1.394(4) yes
C23 . H231 . 0.920 no
C24 . H241 . 0.920 no
C25 . C26 . 1.400(3) yes
C25 . C30 . 1.400(3) yes
C26 . C27 . 1.397(4) yes
C26 . H261 . 0.921 no
C27 . C28 . 1.390(5) yes
C27 . H271 . 0.928 no
C28 . C29 . 1.382(5) yes
C28 . H281 . 0.903 no
C29 . C30 . 1.378(4) yes
C29 . H291 . 0.905 no
C30 . H301 . 0.931 no
C31 . H311 . 0.953 no
C31 . H313 . 0.954 no
C32 . N3 . 1.485(3) yes
C32 . H321 . 0.970 no
C32 . H322 . 0.970 no
C32 . H323 . 0.970 no
C33 . N3 . 1.475(3) yes
C33 . H331 . 0.943 no
C33 . H332 . 0.964 no
C33 . H333 . 0.955 no
C34 . C35 . 1.526(4) yes
C34 . C41 . 1.512(3) yes
C34 . N3 . 1.513(3) yes
C34 . H341 . 0.983 no
C35 . H351 . 0.956 no
C35 . H352 . 0.982 no
C35 . H353 . 0.986 no
C36 . C37 . 1.395(3) yes
C36 . C41 . 1.408(3) yes
C37 . C38 . 1.401(3) yes
C37 . H371 . 0.942 no
C38 . C39 . 1.380(4) yes
C38 . H381 . 0.942 no
C39 . C40 . 1.386(4) yes
C39 . H391 . 0.942 no
C40 . C41 . 1.394(3) yes
C40 . H401 . 0.933 no
C42 . S1 . 1.813(4) yes
C42 . F1 . 1.317(4) yes
C42 . F2 . 1.334(4) yes
C42 . F3 . 1.339(4) yes
S1 . O1 . 1.435(4) yes
S1 . O2 . 1.444(3) yes
S1 . O3 . 1.442(4) yes

loop_
_geom_hbond_atom_site_label_D
_geom_hbond_site_symmetry_D
_geom_hbond_atom_site_label_H
_geom_hbond_site_symmetry_H
_geom_hbond_atom_site_label_A
_geom_hbond_site_symmetry_A
_geom_hbond_angle_DHA
_geom_hbond_distance_DH
_geom_hbond_distance_HA
_geom_hbond_distance_DA
_geom_hbond_publ_flag
C11 . H111 . O3 3_745 137 0.92 2.57 3.302(4) yes
C12 . H121 . O2 3_745 165 0.94 2.55 3.466(4) yes
C26 . H261 . O2 3_645 152 0.92 2.47 3.309(4) yes
C31 . H311 . O2 3_645 176 0.95 2.58 3.530(4) yes
